data_9009504
loop_
_publ_author_name
Kharisun
'Taylor, M. R.'
'Bevan, D. J. M.'
'Pring, A.'

_publ_section_title
;
 The crystal structure of kintoreite, PbFe3(PO4)2(OH,H2O)6
 Note: occupancy of P and As are switched from the reported values
;
_journal_name_full 'Mineralogical Magazine'
_journal_page_first 123
_journal_page_last 129
_journal_paper_doi 10.1180/minmag.1997.061.404.12
_journal_volume 61
_journal_year 1997
_chemical_compound_source 'Kintore opencut, Broken Hill, New South Wales, Australia'
_chemical_formula_sum 'As0.32 Fe3 H6 O14 P1.46 Pb S0.22'
_chemical_name_mineral Kintoreite
_space_group_IT_number 166
_symmetry_space_group_name_Hall '-R 3 2"'
_symmetry_space_group_name_H-M 'R -3 m :H'
_cell_angle_alpha 90
_cell_angle_beta 90
_cell_angle_gamma 120
_cell_formula_units_Z 3
_cell_length_a 7.3310
_cell_length_b 7.3310
_cell_length_c 16.885
_cell_volume 785.883
_database_code_amcsd 0014525
_exptl_crystal_density_diffrn 4.316
_cod_original_sg_symbol_H-M 'R -3 m'
_cod_original_formula_sum 'Pb Fe3 (P1.46 As.32 S.22) O14 H6'
_cod_database_code 9009504

loop_
_space_group_symop_operation_xyz
x,y,z
2/3+x,1/3+y,1/3+z
1/3+x,2/3+y,2/3+z
x,x-y,z
2/3+x,1/3+x-y,1/3+z
1/3+x,2/3+x-y,2/3+z
y,x,-z
2/3+y,1/3+x,1/3-z
1/3+y,2/3+x,2/3-z
-x+y,y,z
2/3-x+y,1/3+y,1/3+z
1/3-x+y,2/3+y,2/3+z
-x,-x+y,-z
2/3-x,1/3-x+y,1/3-z
1/3-x,2/3-x+y,2/3-z
-y,-x,z
2/3-y,1/3-x,1/3+z
1/3-y,2/3-x,2/3+z
x-y,-y,-z
2/3+x-y,1/3-y,1/3-z
1/3+x-y,2/3-y,2/3-z
y,-x+y,-z
2/3+y,1/3-x+y,1/3-z
1/3+y,2/3-x+y,2/3-z
-x+y,-x,z
2/3-x+y,1/3-x,1/3+z
1/3-x+y,2/3-x,2/3+z
-x,-y,-z
2/3-x,1/3-y,1/3-z
1/3-x,2/3-y,2/3-z
-y,x-y,z
2/3-y,1/3+x-y,1/3+z
1/3-y,2/3+x-y,2/3+z
x-y,x,-z
2/3+x-y,1/3+x,1/3-z
1/3+x-y,2/3+x,2/3-z

loop_
_atom_site_aniso_label
_atom_site_aniso_U_11
_atom_site_aniso_U_22
_atom_site_aniso_U_33
_atom_site_aniso_U_12
_atom_site_aniso_U_13
_atom_site_aniso_U_23
Pb 0.06000 0.03000 0.01380 0.03000 0.00000 0.00000
Fe 0.01200 0.00760 0.01440 0.00380 0.00010 0.00020
P 0.00900 0.00900 0.00700 0.00450 0.00000 0.00000
As 0.00900 0.00900 0.00700 0.00450 0.00000 0.00000
S 0.00900 0.00900 0.00700 0.00450 0.00000 0.00000
O1 0.02000 0.02000 0.01800 0.01000 0.00000 0.00000
O2 0.02600 0.02600 0.01400 0.01900 0.00000 0.00000
O-H3 0.00600 0.00600 0.01300 0.00000 0.00100 -0.00100

loop_
_atom_site_label
_atom_site_fract_x
_atom_site_fract_y
_atom_site_fract_z
_atom_site_occupancy
_atom_site_U_iso_or_equiv
_atom_site_type_symbol
_atom_site_attached_hydrogens
Pb -0.01800 0.03800 0.00050 0.08330 0.03000 Pb 0
Fe 0.50000 0.00000 0.50000 1.00000 0.01180 Fe 0
P 0.00000 0.00000 0.31460 0.73000 0.00800 P 0
As 0.00000 0.00000 0.31460 0.16000 0.00800 As 0
S 0.00000 0.00000 0.31460 0.11000 0.00800 S 0
O1 0.00000 0.00000 0.59460 1.00000 0.01900 O 0
O2 0.21810 -0.21810 -0.05280 1.00000 0.01900 O 0
O-H3 0.12830 -0.12830 0.13310 1.00000 0.01000 O 1

loop_
_cod_changelog_entry_id
_cod_changelog_entry_author
_cod_changelog_entry_date
_cod_changelog_entry_text
1
;cod-tools version 3.8.0
Id: cif_guess_AMCSD_atom_types 9581 2023-05-17 12:35:41Z saulius
;
2023-05-21T08:53:29+03:00
;Derived atom types and hydrogen counts
from atom names that follow the AMCSD naming convention
(Wat == water, O-H == hydroxyl).
;
2
;cod-tools version 3.10.1
Id: cif_fix_AMCSD_aniso_labels 10200 2024-08-01 14:09:44Z saulius
;
2024-08-02T12:21:20+03:00
;Changed the following '_atom_site_aniso_label' values:
'OH3' -> 'O-H3'
;

loop_
_cod_related_entry_id
_cod_related_entry_database
_cod_related_entry_code
1 AMCSD 0014525
